data_7158448
loop_
_publ_author_name
'Chen, Wei'
'Zhou, Hui'
'Ren, Bai-Hao'
'Ren, Wei-Min'
'Lu, Xiao-Bing'

_publ_section_title
;
 COS-triggered oxygen/sulfur exchange of isatins: chemoselective synthesis
 of functionalized isoindigos and spirothiopyrans <i>via</i>
 self-condensation and the thio-Diels-Alder reaction.
;
_journal_issue 3
_journal_name_full 'Organic &amp; biomolecular chemistry'
_journal_page_first 678
_journal_page_last 685
_journal_paper_doi 10.1039/d1ob02157e
_journal_volume 20
_journal_year 2022
_chemical_formula_moiety S8
_chemical_formula_sum S8
_chemical_formula_weight 256.48
_space_group_crystal_system orthorhombic
_space_group_IT_number 70
_space_group_name_Hall '-F 2uv 2vw'
_space_group_name_H-M_alt 'F d d d :2'
_atom_sites_solution_primary dual
_audit_block_doi 10.5517/ccdc.csd.cc24wg5p
_audit_creation_date 2020-03-25
_audit_creation_method
;
Olex2 1.2
(compiled 2018.05.29 svn.r3508 for OlexSys, GUI svn.r5506)
;
_audit_update_record
;
2020-10-16 deposited with the CCDC.	2021-12-15 downloaded from the CCDC.
;
_cell_angle_alpha 90
_cell_angle_beta 90
_cell_angle_gamma 90
_cell_formula_units_Z 16
_cell_length_a 10.4753(14)
_cell_length_b 12.8737(18)
_cell_length_c 24.510(3)
_cell_measurement_reflns_used 3393
_cell_measurement_temperature 273.15
_cell_measurement_theta_max 30.743
_cell_measurement_theta_min 2.641
_cell_volume 3305.3(8)
_computing_cell_refinement 'SAINT V8.32B (?, 2016)'
_computing_data_reduction 'SAINT V8.32B (?, 2016)'
_computing_molecular_graphics 'Olex2 (Dolomanov et al., 2009)'
_computing_publication_material 'Olex2 (Dolomanov et al., 2009)'
_computing_structure_refinement 'ShelXL (Sheldrick, 2015)'
_computing_structure_solution 'ShelXT (Sheldrick, 2015)'
_diffrn_ambient_temperature 273.15
_diffrn_measured_fraction_theta_full 0.999
_diffrn_measured_fraction_theta_max 0.955
_diffrn_measurement_device_type 'CCD area detector'
_diffrn_measurement_method 'phi and omega scans'
_diffrn_radiation_monochromator graphite
_diffrn_radiation_type MoK\a
_diffrn_radiation_wavelength 0.71073
_diffrn_reflns_av_R_equivalents 0.0350
_diffrn_reflns_av_unetI/netI 0.0250
_diffrn_reflns_Laue_measured_fraction_full 0.999
_diffrn_reflns_Laue_measured_fraction_max 0.955
_diffrn_reflns_limit_h_max 13
_diffrn_reflns_limit_h_min -15
_diffrn_reflns_limit_k_max 18
_diffrn_reflns_limit_k_min -16
_diffrn_reflns_limit_l_max 34
_diffrn_reflns_limit_l_min -29
_diffrn_reflns_number 6169
_diffrn_reflns_point_group_measured_fraction_full 0.999
_diffrn_reflns_point_group_measured_fraction_max 0.955
_diffrn_reflns_theta_full 25.242
_diffrn_reflns_theta_max 31.132
_diffrn_reflns_theta_min 2.641
_exptl_absorpt_coefficient_mu 2.060
_exptl_absorpt_correction_T_max 0.7462
_exptl_absorpt_correction_T_min 0.4510
_exptl_absorpt_correction_type multi-scan
_exptl_absorpt_process_details
'SADABS-2012/1 (Bruker,2012) was used for absorption correction. wR2(int) was 0.1110 before and 0.0434 after correction. The Ratio of minimum to maximum transmission is 0.6044. The \l/2 correction factor is 0.0015.'
_exptl_crystal_colour colourless
_exptl_crystal_colour_primary colourless
_exptl_crystal_density_diffrn 2.062
_exptl_crystal_description block
_exptl_crystal_F_000 2048
_exptl_crystal_size_max 0.1
_exptl_crystal_size_mid 0.1
_exptl_crystal_size_min 0.1
_refine_diff_density_max 0.249
_refine_diff_density_min -0.270
_refine_diff_density_rms 0.059
_refine_ls_extinction_coef 0.0113(3)
_refine_ls_extinction_expression Fc^*^=kFc[1+0.001xFc^2^\l^3^/sin(2\q)]^-1/4^
_refine_ls_extinction_method 'SHELXL-2018/3 (Sheldrick 2018)'
_refine_ls_goodness_of_fit_ref 1.063
_refine_ls_hydrogen_treatment undef
_refine_ls_matrix_type full
_refine_ls_number_parameters 38
_refine_ls_number_reflns 1276
_refine_ls_number_restraints 0
_refine_ls_restrained_S_all 1.063
_refine_ls_R_factor_all 0.0232
_refine_ls_R_factor_gt 0.0200
_refine_ls_shift/su_max 0.002
_refine_ls_shift/su_mean 0.000
_refine_ls_structure_factor_coef Fsqd
_refine_ls_weighting_details 'w=1/[\s^2^(Fo^2^)+(0.0232P)^2^+1.0306P] where P=(Fo^2^+2Fc^2^)/3'
_refine_ls_weighting_scheme calc
_refine_ls_wR_factor_gt 0.0484
_refine_ls_wR_factor_ref 0.0499
_reflns_Friedel_coverage 0.000
_reflns_number_gt 1153
_reflns_number_total 1276
_reflns_threshold_expression 'I > 2\s(I)'
_cod_data_source_file d1ob02157e2.cif
_cod_data_source_block 18mar16c_0m
_cod_depositor_comments 'Adding full bibliography for 7158448--7158450.cif.'
_cod_original_sg_symbol_H-M 'F d d d'
_cod_database_code 7158448
_shelx_shelxl_version_number 2018/3
_shelx_space_group_comment
;
The symmetry employed for this shelxl refinement is uniquely defined
by the following loop, which should always be used as a source of
symmetry information in preference to the above space-group names.
They are only intended as comments.
;
_shelx_estimated_absorpt_t_max 0.820
_shelx_estimated_absorpt_t_min 0.820
_olex2_refinement_description
;
;
_olex2_submission_special_instructions 'No special instructions were received'

loop_
_space_group_symop_operation_xyz
'x, y, z'
'-x+3/4, -y+3/4, z'
'-x+3/4, y, -z+3/4'
'x, -y+3/4, -z+3/4'
'x, y+1/2, z+1/2'
'-x+3/4, -y+5/4, z+1/2'
'-x+3/4, y+1/2, -z+5/4'
'x, -y+5/4, -z+5/4'
'x+1/2, y, z+1/2'
'-x+5/4, -y+3/4, z+1/2'
'-x+5/4, y, -z+5/4'
'x+1/2, -y+3/4, -z+5/4'
'x+1/2, y+1/2, z'
'-x+5/4, -y+5/4, z'
'-x+5/4, y+1/2, -z+3/4'
'x+1/2, -y+5/4, -z+3/4'
'-x, -y, -z'
'x-3/4, y-3/4, -z'
'x-3/4, -y, z-3/4'
'-x, y-3/4, z-3/4'
'-x, -y+1/2, -z+1/2'
'x-3/4, y-1/4, -z+1/2'
'x-3/4, -y+1/2, z-1/4'
'-x, y-1/4, z-1/4'
'-x+1/2, -y, -z+1/2'
'x-1/4, y-3/4, -z+1/2'
'x-1/4, -y, z-1/4'
'-x+1/2, y-3/4, z-1/4'
'-x+1/2, -y+1/2, -z'
'x-1/4, y-1/4, -z'
'x-1/4, -y+1/2, z-3/4'
'-x+1/2, y-1/4, z-3/4'

loop_
_atom_site_label
_atom_site_type_symbol
_atom_site_fract_x
_atom_site_fract_y
_atom_site_fract_z
_atom_site_U_iso_or_equiv
_atom_site_adp_type
_atom_site_occupancy
_atom_site_site_symmetry_order
_atom_site_calc_flag
_atom_site_refinement_flags_posn
_atom_site_refinement_flags_adp
_atom_site_refinement_flags_occupancy
_atom_site_disorder_assembly
_atom_site_disorder_group
S1 S 0.46407(3) 0.40769(3) 0.62055(2) 0.04153(11) Uani 1 1 d . . . . .
S2 S 0.39415(3) 0.45278(2) 0.79857(2) 0.04273(11) Uani 1 1 d . . . . .
S3 S 0.54278(3) 0.47983(2) 0.74594(2) 0.04315(11) Uani 1 1 d . . . . .
S4 S 0.46588(3) 0.53033(2) 0.67380(2) 0.04413(11) Uani 1 1 d . . . . .

loop_
_atom_site_aniso_label
_atom_site_aniso_U_11
_atom_site_aniso_U_22
_atom_site_aniso_U_33
_atom_site_aniso_U_23
_atom_site_aniso_U_13
_atom_site_aniso_U_12
S1 0.03275(17) 0.0611(2) 0.03070(15) -0.00308(11) 0.00587(10) 0.00167(11)
S2 0.0596(2) 0.03798(16) 0.03063(15) -0.00784(10) 0.00481(12) -0.00345(12)
S3 0.04320(19) 0.04761(18) 0.03865(17) -0.00163(11) -0.00527(12) -0.00951(12)
S4 0.0566(2) 0.03596(16) 0.03986(17) 0.00891(10) 0.00400(13) -0.00087(11)

loop_
_atom_type_symbol
_atom_type_description
_atom_type_scat_dispersion_real
_atom_type_scat_dispersion_imag
_atom_type_scat_source
S S 0.1246 0.1234 'International Tables Vol C Tables 4.2.6.8 and 6.1.1.4'

loop_
_geom_angle_atom_site_label_1
_geom_angle_atom_site_label_2
_geom_angle_atom_site_label_3
_geom_angle
_geom_angle_site_symmetry_1
_geom_angle_site_symmetry_3
_geom_angle_publ_flag
S1 S1 S4 108.980(19) 2 . ?
S2 S2 S3 108.39(2) 2 . ?
S4 S3 S2 107.34(2) . . ?
S1 S4 S3 107.99(2) . . ?

loop_
_geom_bond_atom_site_label_1
_geom_bond_atom_site_label_2
_geom_bond_distance
_geom_bond_site_symmetry_2
_geom_bond_publ_flag
S1 S1 2.0472(6) 2 ?
S1 S4 2.0485(5) . ?
S2 S2 2.0425(6) 2 ?
S2 S3 2.0516(5) . ?
S3 S4 2.0490(5) . ?
